data_7706512
loop_
_publ_author_name
'Lin, Chang-Gen'
'Hutin, Marie'
'Busche, Christoph'
'Bell, Nicola L.'
'Long, De-Liang'
'Cronin, Leroy'

_publ_section_title
;
 Elucidating the paramagnetic interactions of an inorganic-organic hybrid
 radical-functionalized Mn-Anderson cluster.
;
_journal_issue 7
_journal_name_full 'Dalton transactions (Cambridge, England : 2003)'
_journal_page_first 2350
_journal_page_last 2353
_journal_paper_doi 10.1039/d0dt04149a
_journal_volume 50
_journal_year 2021
_chemical_formula_moiety 'C36 H60 Al Mo6 N4 O32, 0.5(C3 H8 N O), C16 H36 N, C16 H27 N'
_chemical_formula_sum 'C87 H175 Al Mo6 N8 O33'
_chemical_formula_weight 2463.96
_space_group_crystal_system monoclinic
_space_group_IT_number 14
_space_group_name_Hall '-P 2ybc'
_space_group_name_H-M_alt 'P 1 21/c 1'
_atom_sites_solution_hydrogens geom
_audit_creation_date 2020-05-04
_audit_creation_method
;
Olex2 1.2
(compiled 2018.05.29 svn.r3508 for OlexSys, GUI svn.r5506)
;
_audit_update_record
;
2020-05-06 deposited with the CCDC.	2021-01-26 downloaded from the CCDC.
;
_cell_angle_alpha 90
_cell_angle_beta 105.212(3)
_cell_angle_gamma 90
_cell_formula_units_Z 4
_cell_length_a 33.7469(11)
_cell_length_b 12.8751(4)
_cell_length_c 28.9950(7)
_cell_measurement_reflns_used 13550
_cell_measurement_temperature 150.00(10)
_cell_measurement_theta_max 25.9210
_cell_measurement_theta_min 2.4220
_cell_volume 12156.8(6)
_computing_cell_refinement 'CrysAlisPro 1.171.41.56a (Rigaku OD, 2020)'
_computing_data_collection 'CrysAlisPro 1.171.41.56a (Rigaku OD, 2020)'
_computing_data_reduction 'CrysAlisPro 1.171.41.56a (Rigaku OD, 2020)'
_computing_molecular_graphics 'Olex2 (Dolomanov et al., 2009)'
_computing_publication_material 'Olex2 (Dolomanov et al., 2009)'
_computing_structure_refinement 'ShelXL (Sheldrick, 2015)'
_diffrn_ambient_environment N~2~
_diffrn_ambient_temperature 150.00(10)
_diffrn_detector 'Hybrid Pixel Array Detector'
_diffrn_detector_area_resol_mean 10.0000
_diffrn_detector_type 'HyPix-Arc 150'
_diffrn_measured_fraction_theta_full 0.999
_diffrn_measured_fraction_theta_max 0.999
_diffrn_measurement_details
;
List of Runs (angles in degrees, time in seconds):

  # Type    Start    End  Width  t~exp~   \w     \q     \k     \f   Frames
#--------------------------------------------------------------------------
  1  \w    -10.00  62.00   0.50   10.00    --   -0.17  47.00-130.00  144
  2  \w    -62.00  10.00   0.50   10.00    --   -0.17 -47.00  80.00  144
  3  \w    -18.00  32.00   0.50   10.00    --   -0.17 -99.00  30.00  100
  4  \w    -18.00  32.00   0.50   10.00    --   -0.17 -99.00-180.00  100
  5  \w    -64.00 -20.00   0.50   10.00    --   -0.17 -37.00-180.00   88
  6  \w    -64.00  15.00   0.50   10.00    --   -0.17 -37.00 -90.00  158
;
_diffrn_measurement_device 'four-circle diffractometer'
_diffrn_measurement_device_type 'XtaLAB Synergy R, HyPix-Arc 150'
_diffrn_measurement_method '\w scans'
_diffrn_orient_matrix_type 'CrysAlisPro convention (1999,Acta A55,543-557)'
_diffrn_orient_matrix_UB_11 -0.0125038000
_diffrn_orient_matrix_UB_12 -0.0286136000
_diffrn_orient_matrix_UB_13 0.0116696000
_diffrn_orient_matrix_UB_21 -0.0176661000
_diffrn_orient_matrix_UB_22 0.0141265000
_diffrn_orient_matrix_UB_23 -0.0182620000
_diffrn_orient_matrix_UB_31 0.0024267000
_diffrn_orient_matrix_UB_32 -0.0449005000
_diffrn_orient_matrix_UB_33 -0.0131604000
_diffrn_radiation_monochromator mirror
_diffrn_radiation_probe x-ray
_diffrn_radiation_type MoK\a
_diffrn_radiation_wavelength 0.71073
_diffrn_reflns_av_R_equivalents 0.0794
_diffrn_reflns_av_unetI/netI 0.0530
_diffrn_reflns_Laue_measured_fraction_full 0.999
_diffrn_reflns_Laue_measured_fraction_max 0.999
_diffrn_reflns_limit_h_max 41
_diffrn_reflns_limit_h_min -41
_diffrn_reflns_limit_k_max 15
_diffrn_reflns_limit_k_min -15
_diffrn_reflns_limit_l_max 35
_diffrn_reflns_limit_l_min -35
_diffrn_reflns_number 135863
_diffrn_reflns_point_group_measured_fraction_full 0.999
_diffrn_reflns_point_group_measured_fraction_max 0.999
_diffrn_reflns_theta_full 25.242
_diffrn_reflns_theta_max 26.000
_diffrn_reflns_theta_min 2.343
_diffrn_source 'micro-focus sealed X-ray tube'
_diffrn_source_type 'Mova (Mo) X-ray Source'
_exptl_absorpt_coefficient_mu 0.677
_exptl_absorpt_correction_T_max 1.000
_exptl_absorpt_correction_T_min 0.703
_exptl_absorpt_correction_type gaussian
_exptl_absorpt_process_details
;
CrysAlisPro 1.171.41.56a (Rigaku Oxford Diffraction, 2020)
Numerical absorption correction based on gaussian integration over
			a multifaceted crystal model
Empirical absorption correction using spherical harmonics,
 implemented in SCALE3 ABSPACK scaling algorithm.
;
_exptl_crystal_colour colourless
_exptl_crystal_colour_primary colourless
_exptl_crystal_density_diffrn 1.346
_exptl_crystal_description block
_exptl_crystal_F_000 5128
_exptl_crystal_size_max 0.239
_exptl_crystal_size_mid 0.176
_exptl_crystal_size_min 0.044
_refine_diff_density_max 6.744
_refine_diff_density_min -1.498
_refine_diff_density_rms 0.176
_refine_ls_extinction_method none
_refine_ls_goodness_of_fit_ref 1.087
_refine_ls_hydrogen_treatment constr
_refine_ls_matrix_type full
_refine_ls_number_parameters 1055
_refine_ls_number_reflns 23867
_refine_ls_number_restraints 193
_refine_ls_restrained_S_all 1.091
_refine_ls_R_factor_all 0.1231
_refine_ls_R_factor_gt 0.0899
_refine_ls_shift/su_max 0.001
_refine_ls_shift/su_mean 0.000
_refine_ls_structure_factor_coef Fsqd
_refine_ls_weighting_details 'w=1/[\s^2^(Fo^2^)+(0.1050P)^2^+124.6089P] where P=(Fo^2^+2Fc^2^)/3'
_refine_ls_weighting_scheme calc
_refine_ls_wR_factor_gt 0.2238
_refine_ls_wR_factor_ref 0.2555
_reflns_Friedel_coverage 0.000
_reflns_number_gt 16452
_reflns_number_total 23867
_reflns_threshold_expression 'I > 2\s(I)'
_cod_data_source_file d0dt04149a2.cif
_cod_data_source_block cgl0113_sq
_cod_depositor_comments 'Adding full bibliography for 7706508--7706513.cif.'
_cod_database_code 7706512
_shelx_shelxl_version_number 2018/3
_chemical_oxdiff_formula AlMo6O35C60N10
_shelx_space_group_comment
;
The symmetry employed for this shelxl refinement is uniquely defined
by the following loop, which should always be used as a source of
symmetry information in preference to the above space-group names.
They are only intended as comments.
;
_shelx_estimated_absorpt_t_max 0.971
_shelx_estimated_absorpt_t_min 0.855
_diffrn_oxdiff_digest_frames
;
0161ea4d0ccaa97dae6fec9f47af657d8000734e520
;
_reflns_odcompleteness_completeness 96.34
_reflns_odcompleteness_iscentric 1
_reflns_odcompleteness_theta 26.32
_olex2_refinement_description
;
1. Fixed Uiso
 At 1.2 times of:
  All C(H) groups, All C(H,H) groups, All N(H) groups
 At 1.5 times of:
  All C(H,H,H) groups, All O(H) groups
2. Restrained distances
 N5-C49
 1.5 with sigma of 0.02
 C33-C34 = C66-C67 = C67-C68 = C66-C67' = C67'-C68' = C71-C72
 1.5 with sigma of 0.02
3. Uiso/Uaniso restraints and constraints
Uanis(O28) \\sim Ueq, Uanis(N2) \\sim Ueq: with sigma of 0.01 and sigma for
terminal atoms of 0.01
Uanis(C10) \\sim Ueq, Uanis(C11) \\sim Ueq, Uanis(C12) \\sim Ueq, Uanis(C13)
\\sim Ueq, Uanis(C14) \\sim Ueq, Uanis(C15) \\sim Ueq, Uanis(C16) \\sim Ueq,
Uanis(C17) \\sim Ueq, Uanis(C18) \\sim Ueq: with sigma of 0.01 and sigma for
terminal atoms of 0.01
Uanis(C51) \\sim Ueq, Uanis(C52) \\sim Ueq, Uanis(C53) \\sim Ueq, Uanis(C54)
\\sim Ueq, Uanis(C55) \\sim Ueq, Uanis(C56) \\sim Ueq, Uanis(C57) \\sim Ueq,
Uanis(C58) \\sim Ueq, Uanis(C59) \\sim Ueq, Uanis(C60) \\sim Ueq, Uanis(C61)
\\sim Ueq, Uanis(C62) \\sim Ueq, Uanis(C63) \\sim Ueq, Uanis(C64) \\sim Ueq,
Uanis(C65) \\sim Ueq, Uanis(C66) \\sim Ueq, Uanis(C69) \\sim Ueq, Uanis(C70)
\\sim Ueq, Uanis(C71) \\sim Ueq, Uanis(C72) \\sim Ueq: with sigma of 0.01 and
sigma for terminal atoms of 0.01
4. Others
 Sof(C67')=Sof(C68')=1-FVAR(1)
 Sof(C67)=Sof(C68)=FVAR(1)
 Fixed Sof: O33(0.5) H33(0.5) N7(0.5) C73(0.5) H73(0.5) C74(0.5) H74A(0.5)
 H74B(0.5) H74C(0.5) C75(0.5) H75A(0.5) H75B(0.5) H75C(0.5)
5.a Ternary CH refined with riding coordinates:
 C10(H10), C28(H28)
5.b Secondary CH2 refined with riding coordinates:
 C2(H2A,H2B), C3(H3A,H3B), C4(H4A,H4B), C5(H5A,H5B), C7(H7A,H7B), C8(H8A,H8B),
 C11(H11A,H11B), C18(H18A,H18B), C19(H19A,H19B), C20(H20A,H20B), C21(H21A,H21B),
  C23(H23A,H23B), C25(H25A,H25B), C26(H26A,H26B), C29(H29A,H29B), C36(H36A,
 H36B), C41(H41A,H41B), C42(H42A,H42B), C43(H43A,H43B), C45(H45A,H45B),
 C46(H46A,H46B), C47(H47A,H47B), C49(H49A,H49B), C50(H50A,H50B), C51(H51A,H51B),
  C53(H53A,H53B), C54(H54A,H54B), C55(H55A,H55B), C57(H57A,H57B), C58(H58A,
 H58B), C59(H59A,H59B), C61(H61A,H61B), C62(H62A,H62B), C63(H63A,H63B),
 C69(H69A,H69B), C70(H70A,H70B), C71(H71A,H71B)
5.c Aromatic/amide H refined with riding coordinates:
 N1(H1), N3(H3), C73(H73)
5.d Idealised Me refined as rotating group:
 C13(H13A,H13B,H13C), C14(H14A,H14B,H14C), C16(H16A,H16B,H16C), C17(H17A,H17B,
 H17C), C31(H31A,H31B,H31C), C32(H32A,H32B,H32C), C34(H34A,H34B,H34C), C35(H35A,
 H35B,H35C), C44(H44A,H44B,H44C), C48(H48A,H48B,H48C), C52(H52A,H52B,H52C),
 C56(H56A,H56B,H56C), C60(H60A,H60B,H60C), C64(H64A,H64B,H64C), C72(H72A,H72B,
 H72C), C74(H74A,H74B,H74C), C75(H75A,H75B,H75C)
5.e Idealised tetrahedral OH refined as rotating group:
 O33(H33)
;
_platon_squeeze_void_probe_radius 1.20
_olex2_submission_special_instructions 'No special instructions were received'
_oxdiff_exptl_absorpt_empirical_details
;
Empirical correction (ABSPACK) includes:
- Absorption correction using spherical harmonics
- Frame scaling
;
_oxdiff_exptl_absorpt_empirical_full_max 1.449
_oxdiff_exptl_absorpt_empirical_full_min 0.762

loop_
_space_group_symop_operation_xyz
'x, y, z'
'-x, y+1/2, -z+1/2'
'-x, -y, -z'
'x, -y-1/2, z-1/2'

loop_
_atom_site_label
_atom_site_type_symbol
_atom_site_fract_x
_atom_site_fract_y
_atom_site_fract_z
_atom_site_U_iso_or_equiv
_atom_site_adp_type
_atom_site_occupancy
_atom_site_site_symmetry_order
_atom_site_calc_flag
_atom_site_refinement_flags_posn
_atom_site_refinement_flags_adp
_atom_site_refinement_flags_occupancy
_atom_site_disorder_assembly
_atom_site_disorder_group
Mo1 Mo 0.32022(2) 0.19965(5) 0.59116(2) 0.02576(17) Uani 1 1 d . . . . .
Mo2 Mo 0.36452(2) 0.21744(5) 0.50133(2) 0.02664(17) Uani 1 1 d . . . . .
Mo3 Mo 0.30769(2) 0.28281(6) 0.39286(2) 0.03207(19) Uani 1 1 d . . . . .
Mo4 Mo 0.20672(2) 0.32167(6) 0.37350(2) 0.03394(19) Uani 1 1 d . . . . .
Mo5 Mo 0.16302(2) 0.30292(6) 0.46331(3) 0.03246(18) Uani 1 1 d . . . . .
Mo6 Mo 0.21958(2) 0.23788(6) 0.57212(2) 0.03025(18) Uani 1 1 d . . . . .
Al1 Al 0.26349(6) 0.26116(14) 0.48148(6) 0.0115(4) Uani 1 1 d . . . . .
O1 O 0.26197(16) 0.1593(4) 0.52899(17) 0.0259(11) Uani 1 1 d . . . . .
O2 O 0.27516(17) 0.2824(4) 0.59980(18) 0.0300(12) Uani 1 1 d . . . . .
O3 O 0.31710(19) 0.0926(4) 0.62425(19) 0.0359(13) Uani 1 1 d . . . . .
O4 O 0.35880(17) 0.2716(4) 0.62518(18) 0.0303(12) Uani 1 1 d . . . . .
O5 O 0.34681(16) 0.1331(4) 0.54705(18) 0.0272(11) Uani 1 1 d . . . . .
O6 O 0.31282(16) 0.3102(4) 0.52515(17) 0.0245(11) Uani 1 1 d . . . . .
O7 O 0.29682(16) 0.1775(4) 0.45448(17) 0.0263(11) Uani 1 1 d . . . . .
O8 O 0.40419(17) 0.2856(5) 0.53682(19) 0.0342(13) Uani 1 1 d . . . . .
O9 O 0.38674(17) 0.1229(4) 0.4750(2) 0.0340(13) Uani 1 1 d . . . . .
O10 O 0.34912(17) 0.3173(4) 0.45013(18) 0.0302(12) Uani 1 1 d . . . . .
O11 O 0.33160(19) 0.1866(5) 0.3693(2) 0.0418(15) Uani 1 1 d . . . . .
O12 O 0.3103(2) 0.3923(5) 0.3606(2) 0.0466(16) Uani 1 1 d . . . . .
O13 O 0.26547(15) 0.3629(4) 0.43630(17) 0.0242(11) Uani 1 1 d . . . . .
O14 O 0.25185(18) 0.2400(5) 0.36517(19) 0.0360(13) Uani 1 1 d . . . . .
O15 O 0.2094(2) 0.4285(5) 0.3400(2) 0.0431(15) Uani 1 1 d . . . . .
O16 O 0.21457(16) 0.2132(4) 0.44035(18) 0.0268(11) Uani 1 1 d . . . . .
O17 O 0.18050(17) 0.3885(5) 0.41809(19) 0.0343(13) Uani 1 1 d . . . . .
O18 O 0.16752(19) 0.2493(6) 0.3402(2) 0.0484(17) Uani 1 1 d . . . . .
O19 O 0.12390(19) 0.2352(5) 0.4270(2) 0.0458(16) Uani 1 1 d . . . . .
O20 O 0.14083(19) 0.3976(5) 0.4898(2) 0.0434(15) Uani 1 1 d . . . . .
O21 O 0.17854(18) 0.2032(4) 0.51477(19) 0.0334(13) Uani 1 1 d . . . . .
O22 O 0.23030(16) 0.3446(4) 0.51059(17) 0.0263(11) Uani 1 1 d . . . . .
O23 O 0.21713(19) 0.1304(5) 0.6055(2) 0.0414(15) Uani 1 1 d . . . . .
O24 O 0.19496(19) 0.3342(5) 0.5949(2) 0.0395(14) Uani 1 1 d . . . . .
O25 O 0.2077(2) -0.1154(5) 0.4635(2) 0.0424(15) Uani 1 1 d . . . . .
O26 O 0.2172(3) -0.2673(6) 0.4302(3) 0.064(2) Uani 1 1 d . . . . .
O27 O 0.1097(4) -0.2695(8) 0.3889(5) 0.118(4) Uani 1 1 d . . . . .
O28 O 0.0486(6) -0.5308(16) 0.1933(8) 0.206(8) Uani 1 1 d . U . . .
O29 O 0.32189(17) 0.6363(4) 0.5049(2) 0.0333(13) Uani 1 1 d . . . . .
O30 O 0.3123(2) 0.7871(5) 0.5389(3) 0.0484(17) Uani 1 1 d . . . . .
O31 O 0.4259(2) 0.8018(5) 0.5859(3) 0.0527(18) Uani 1 1 d . . . . .
O32 O 0.4476(3) 1.0299(7) 0.7900(3) 0.082(3) Uani 1 1 d . . . . .
O33 O 0.3087(7) 0.8349(18) 0.3896(8) 0.103(7) Uiso 0.5 1 d . . P . .
H33 H 0.322182 0.853634 0.370474 0.155 Uiso 0.5 1 calc GR . P . .
N1 N 0.1249(3) -0.4397(8) 0.3797(5) 0.079(3) Uani 1 1 d . . . . .
H1 H 0.139003 -0.494233 0.393151 0.095 Uiso 1 1 calc R . . . .
N2 N 0.0684(6) -0.5156(17) 0.2390(8) 0.152(7) Uani 1 1 d . U . . .
N3 N 0.4013(2) 0.9607(6) 0.5949(3) 0.0386(17) Uani 1 1 d . . . . .
H3 H 0.386342 1.013893 0.581330 0.046 Uiso 1 1 calc R . . . .
N4 N 0.4353(3) 1.0152(7) 0.7445(3) 0.055(2) Uani 1 1 d . . . . .
N5 N 0.4725(2) 0.3100(6) 0.4280(3) 0.0438(19) Uani 1 1 d D . . . .
N6 N 0.2583(3) 0.3579(7) 0.7332(3) 0.052(2) Uani 1 1 d . . . . .
N7 N 0.2842(5) 0.7116(12) 0.3322(6) 0.044(4) Uiso 0.5 1 d . . P . .
C1 C 0.2478(3) 0.0396(6) 0.4598(3) 0.0309(18) Uani 1 1 d . . . . .
C2 C 0.2553(3) 0.0517(6) 0.5141(3) 0.0293(17) Uani 1 1 d . . . . .
H2A H 0.231319 0.024264 0.523796 0.035 Uiso 1 1 calc R . . . .
H2B H 0.279622 0.010105 0.530409 0.035 Uiso 1 1 calc R . . . .
C3 C 0.2853(2) 0.0713(6) 0.4432(3) 0.0311(18) Uani 1 1 d . . . . .
H3A H 0.308693 0.025687 0.458564 0.037 Uiso 1 1 calc R . . . .
H3B H 0.279407 0.061296 0.408209 0.037 Uiso 1 1 calc R . . . .
C4 C 0.2099(3) 0.1023(7) 0.4332(3) 0.036(2) Uani 1 1 d . . . . .
H4A H 0.204138 0.087275 0.398604 0.044 Uiso 1 1 calc R . . . .
H4B H 0.185908 0.078869 0.444096 0.044 Uiso 1 1 calc R . . . .
C5 C 0.2413(3) -0.0753(7) 0.4468(3) 0.039(2) Uani 1 1 d . . . . .
H5A H 0.235223 -0.083623 0.411664 0.047 Uiso 1 1 calc R . . . .
H5B H 0.266638 -0.114739 0.461556 0.047 Uiso 1 1 calc R . . . .
C6 C 0.1998(3) -0.2158(8) 0.4537(4) 0.049(2) Uani 1 1 d . . . . .
C7 C 0.1687(5) -0.2568(9) 0.4774(5) 0.077(4) Uani 1 1 d . . . . .
H7A H 0.145923 -0.206436 0.473462 0.093 Uiso 1 1 calc R . . . .
H7B H 0.181530 -0.265679 0.512006 0.093 Uiso 1 1 calc R . . . .
C8 C 0.1520(5) -0.3608(10) 0.4555(5) 0.083(4) Uani 1 1 d . . . . .
H8A H 0.175306 -0.408603 0.456987 0.099 Uiso 1 1 calc R . . . .
H8B H 0.134747 -0.391568 0.474774 0.099 Uiso 1 1 calc R . . . .
C9 C 0.1267(4) -0.3518(12) 0.4038(7) 0.087(4) Uani 1 1 d . . . . .
C10 C 0.0994(5) -0.4456(13) 0.3307(7) 0.098(5) Uani 1 1 d . U . . .
H10 H 0.073787 -0.404712 0.328351 0.117 Uiso 1 1 calc R . . . .
C11 C 0.1194(5) -0.4056(12) 0.2952(6) 0.090(4) Uani 1 1 d . U . . .
H11A H 0.144433 -0.446963 0.296604 0.108 Uiso 1 1 calc R . . . .
H11B H 0.128012 -0.332853 0.303273 0.108 Uiso 1 1 calc R . . . .
C12 C 0.0915(6) -0.4092(16) 0.2442(8) 0.119(6) Uani 1 1 d . U . . .
C13 C 0.1154(8) -0.3922(19) 0.2092(9) 0.161(9) Uani 1 1 d . U . . .
H13A H 0.135296 -0.448548 0.211492 0.242 Uiso 1 1 calc GR . . . .
H13B H 0.129930 -0.325722 0.215800 0.242 Uiso 1 1 calc GR . . . .
H13C H 0.096805 -0.390811 0.176928 0.242 Uiso 1 1 calc GR . . . .
C14 C 0.0577(7) -0.3228(18) 0.2399(9) 0.162(9) Uani 1 1 d . U . . .
H14A H 0.030426 -0.354925 0.230834 0.243 Uiso 1 1 calc GR . . . .
H14B H 0.059994 -0.272211 0.215481 0.243 Uiso 1 1 calc GR . . . .
H14C H 0.061646 -0.287541 0.270726 0.243 Uiso 1 1 calc GR . . . .
C15 C 0.0560(8) -0.577(2) 0.2744(10) 0.145(8) Uani 1 1 d . U . . .
C16 C 0.0566(8) -0.692(2) 0.2597(10) 0.180(10) Uani 1 1 d . U . . .
H16A H 0.037720 -0.701626 0.228007 0.270 Uiso 1 1 calc GR . . . .
H16B H 0.048031 -0.735444 0.282989 0.270 Uiso 1 1 calc GR . . . .
H16C H 0.084484 -0.710934 0.258742 0.270 Uiso 1 1 calc GR . . . .
C17 C 0.0137(9) -0.550(2) 0.2756(11) 0.207(13) Uani 1 1 d . U . . .
H17A H 0.013079 -0.478441 0.286875 0.311 Uiso 1 1 calc GR . . . .
H17B H 0.004627 -0.597359 0.297249 0.311 Uiso 1 1 calc GR . . . .
H17C H -0.004739 -0.556335 0.243361 0.311 Uiso 1 1 calc GR . . . .
C18 C 0.0877(6) -0.5608(15) 0.3211(7) 0.122(6) Uani 1 1 d . U . . .
H18A H 0.112660 -0.601143 0.320964 0.146 Uiso 1 1 calc R . . . .
H18B H 0.076916 -0.587705 0.347444 0.146 Uiso 1 1 calc R . . . .
C19 C 0.3184(3) 0.4203(6) 0.5317(3) 0.0301(17) Uani 1 1 d . . . . .
H19A H 0.342069 0.442353 0.519805 0.036 Uiso 1 1 calc R . . . .
H19B H 0.324918 0.436486 0.566223 0.036 Uiso 1 1 calc R . . . .
C20 C 0.2425(3) 0.4512(6) 0.5225(3) 0.0320(18) Uani 1 1 d . . . . .
H20A H 0.248753 0.460354 0.557621 0.038 Uiso 1 1 calc R . . . .
H20B H 0.219373 0.497895 0.507639 0.038 Uiso 1 1 calc R . . . .
C21 C 0.2720(3) 0.4700(6) 0.4512(3) 0.0285(17) Uani 1 1 d . . . . .
H21A H 0.247450 0.511167 0.435358 0.034 Uiso 1 1 calc R . . . .
H21B H 0.295640 0.497943 0.440906 0.034 Uiso 1 1 calc R . . . .
C22 C 0.2803(2) 0.4820(6) 0.5055(3) 0.0279(17) Uani 1 1 d . . . . .
C23 C 0.2867(3) 0.5959(6) 0.5194(3) 0.0317(18) Uani 1 1 d . . . . .
H23A H 0.261843 0.636051 0.503720 0.038 Uiso 1 1 calc R . . . .
H23B H 0.291518 0.603122 0.554438 0.038 Uiso 1 1 calc R . . . .
C24 C 0.3308(3) 0.7358(7) 0.5164(3) 0.0358(19) Uani 1 1 d . . . . .
C25 C 0.3657(3) 0.7750(7) 0.4975(3) 0.043(2) Uani 1 1 d . . . . .
H25A H 0.356548 0.777999 0.462221 0.051 Uiso 1 1 calc R . . . .
H25B H 0.388808 0.725262 0.506469 0.051 Uiso 1 1 calc R . . . .
C26 C 0.3808(3) 0.8824(7) 0.5168(3) 0.038(2) Uani 1 1 d . . . . .
H26A H 0.398856 0.910993 0.497915 0.045 Uiso 1 1 calc R . . . .
H26B H 0.356978 0.929555 0.512880 0.045 Uiso 1 1 calc R . . . .
C27 C 0.4041(3) 0.8781(7) 0.5688(3) 0.0361(19) Uani 1 1 d . . . . .
C28 C 0.4226(3) 0.9654(7) 0.6455(3) 0.040(2) Uani 1 1 d . . . . .
H28 H 0.450359 0.933236 0.650424 0.048 Uiso 1 1 calc R . . . .
C29 C 0.3995(3) 0.9083(8) 0.6754(3) 0.047(2) Uani 1 1 d . . . . .
H29A H 0.395201 0.835607 0.663964 0.057 Uiso 1 1 calc R . . . .
H29B H 0.372087 0.940642 0.670683 0.057 Uiso 1 1 calc R . . . .
C30 C 0.4212(4) 0.9076(8) 0.7291(4) 0.058(3) Uani 1 1 d . . . . .
C31 C 0.4577(5) 0.8319(10) 0.7389(4) 0.083(4) Uani 1 1 d . . . . .
H31A H 0.476246 0.851179 0.719297 0.125 Uiso 1 1 calc GR . . . .
H31B H 0.447624 0.761046 0.730833 0.125 Uiso 1 1 calc GR . . . .
H31C H 0.472615 0.835119 0.772767 0.125 Uiso 1 1 calc GR . . . .
C32 C 0.3924(5) 0.8736(10) 0.7576(4) 0.081(4) Uani 1 1 d . . . . .
H32A H 0.406742 0.875009 0.791736 0.121 Uiso 1 1 calc GR . . . .
H32B H 0.382918 0.802804 0.748371 0.121 Uiso 1 1 calc GR . . . .
H32C H 0.368814 0.920686 0.751509 0.121 Uiso 1 1 calc GR . . . .
C33 C 0.4513(3) 1.0902(9) 0.7144(4) 0.062(3) Uani 1 1 d D . . . .
C34 C 0.4976(4) 1.0736(12) 0.7211(5) 0.090(5) Uani 1 1 d D . . . .
H34A H 0.512199 1.085023 0.754628 0.135 Uiso 1 1 calc GR . . . .
H34B H 0.507605 1.122700 0.700882 0.135 Uiso 1 1 calc GR . . . .
H34C H 0.502457 1.002384 0.711903 0.135 Uiso 1 1 calc GR . . . .
C35 C 0.4434(5) 1.2011(10) 0.7313(5) 0.094(5) Uani 1 1 d . . . . .
H35A H 0.414524 1.207624 0.731473 0.141 Uiso 1 1 calc GR . . . .
H35B H 0.449793 1.252615 0.709408 0.141 Uiso 1 1 calc GR . . . .
H35C H 0.460952 1.212911 0.763594 0.141 Uiso 1 1 calc GR . . . .
C36 C 0.4277(3) 1.0774(7) 0.6616(4) 0.051(3) Uani 1 1 d . . . . .
H36A H 0.400232 1.109326 0.656550 0.061 Uiso 1 1 calc R . . . .
H36B H 0.442511 1.115373 0.641550 0.061 Uiso 1 1 calc R . . . .
C41 C 0.5117(4) 0.3691(11) 0.4333(4) 0.072(3) Uani 1 1 d . . . . .
H41A H 0.516907 0.410296 0.463132 0.086 Uiso 1 1 calc R . . . .
H41B H 0.534413 0.318261 0.437356 0.086 Uiso 1 1 calc R . . . .
C42 C 0.5136(4) 0.4374(12) 0.3953(5) 0.080(4) Uani 1 1 d . . . . .
H42A H 0.491940 0.490830 0.392355 0.096 Uiso 1 1 calc R . . . .
H42B H 0.507125 0.397190 0.365172 0.096 Uiso 1 1 calc R . . . .
C43 C 0.5547(5) 0.4922(12) 0.4009(5) 0.085(4) Uani 1 1 d . . . . .
H43A H 0.562196 0.527522 0.432310 0.102 Uiso 1 1 calc R . . . .
H43B H 0.575917 0.438744 0.401340 0.102 Uiso 1 1 calc R . . . .
C44 C 0.5564(5) 0.5678(13) 0.3646(5) 0.104(6) Uani 1 1 d . . . . .
H44A H 0.543155 0.539120 0.332946 0.156 Uiso 1 1 calc GR . . . .
H44B H 0.585070 0.584397 0.366388 0.156 Uiso 1 1 calc GR . . . .
H44C H 0.541948 0.631043 0.369704 0.156 Uiso 1 1 calc GR . . . .
C45 C 0.4680(4) 0.2304(10) 0.3888(5) 0.076(4) Uani 1 1 d . . . . .
H45A H 0.462737 0.268847 0.358184 0.091 Uiso 1 1 calc R . . . .
H45B H 0.495044 0.196058 0.393433 0.091 Uiso 1 1 calc R . . . .
C46 C 0.4369(4) 0.1477(11) 0.3824(6) 0.091(5) Uani 1 1 d . . . . .
H46A H 0.443199 0.105057 0.411871 0.109 Uiso 1 1 calc R . . . .
H46B H 0.409908 0.180823 0.379475 0.109 Uiso 1 1 calc R . . . .
C47 C 0.4332(6) 0.0801(11) 0.3429(7) 0.114(6) Uani 1 1 d . . . . .
H47A H 0.460356 0.047903 0.345496 0.137 Uiso 1 1 calc R . . . .
H47B H 0.426383 0.122512 0.313376 0.137 Uiso 1 1 calc R . . . .
C48 C 0.4028(7) -0.0027(18) 0.3375(10) 0.188(13) Uani 1 1 d . . . . .
H48A H 0.408672 -0.056641 0.316330 0.282 Uiso 1 1 calc GR . . . .
H48B H 0.375333 0.025758 0.323630 0.282 Uiso 1 1 calc GR . . . .
H48C H 0.404020 -0.032960 0.368839 0.282 Uiso 1 1 calc GR . . . .
C49 C 0.4760(4) 0.2528(11) 0.4770(5) 0.080(4) Uani 1 1 d D . . . .
H49A H 0.478581 0.306366 0.502168 0.097 Uiso 1 1 calc R . . . .
H49B H 0.449884 0.215358 0.474633 0.097 Uiso 1 1 calc R . . . .
C50 C 0.5100(5) 0.1783(13) 0.4930(5) 0.087(4) Uani 1 1 d . . . . .
H50A H 0.536590 0.215366 0.498840 0.104 Uiso 1 1 calc R . . . .
H50B H 0.508928 0.125902 0.467704 0.104 Uiso 1 1 calc R . . . .
C51 C 0.5070(6) 0.1259(15) 0.5374(6) 0.110(5) Uani 1 1 d . U . . .
H51A H 0.481950 0.082569 0.528265 0.131 Uiso 1 1 calc R . . . .
H51B H 0.530456 0.077039 0.545878 0.131 Uiso 1 1 calc R . . . .
C52 C 0.5059(7) 0.1752(19) 0.5804(9) 0.158(9) Uani 1 1 d . U . . .
H52A H 0.488005 0.236226 0.573322 0.237 Uiso 1 1 calc GR . . . .
H52B H 0.533711 0.196872 0.597568 0.237 Uiso 1 1 calc GR . . . .
H52C H 0.495259 0.126682 0.600313 0.237 Uiso 1 1 calc GR . . . .
C53 C 0.4356(4) 0.3798(9) 0.4191(5) 0.064(3) Uani 1 1 d . U . . .
H53A H 0.432208 0.412289 0.387310 0.077 Uiso 1 1 calc R . . . .
H53B H 0.411256 0.335093 0.416730 0.077 Uiso 1 1 calc R . . . .
C54 C 0.4343(5) 0.4600(12) 0.4518(6) 0.092(4) Uani 1 1 d . U . . .
H54A H 0.460431 0.499114 0.458931 0.111 Uiso 1 1 calc R . . . .
H54B H 0.431369 0.429192 0.482000 0.111 Uiso 1 1 calc R . . . .
C55 C 0.3976(4) 0.5368(10) 0.4316(5) 0.069(3) Uani 1 1 d . U . . .
H55A H 0.372346 0.493858 0.423248 0.083 Uiso 1 1 calc R . . . .
H55B H 0.395517 0.581511 0.458623 0.083 Uiso 1 1 calc R . . . .
C56 C 0.3954(7) 0.6031(17) 0.3927(8) 0.141(8) Uani 1 1 d . U . . .
H56A H 0.398607 0.562539 0.365288 0.212 Uiso 1 1 calc GR . . . .
H56B H 0.417287 0.655074 0.401288 0.212 Uiso 1 1 calc GR . . . .
H56C H 0.368642 0.638143 0.384184 0.212 Uiso 1 1 calc GR . . . .
C57 C 0.2710(3) 0.4218(8) 0.6952(3) 0.050(2) Uani 1 1 d . U . . .
H57A H 0.273891 0.374316 0.669475 0.060 Uiso 1 1 calc R . . . .
H57B H 0.248481 0.470886 0.681088 0.060 Uiso 1 1 calc R . . . .
C58 C 0.3106(4) 0.4836(11) 0.7122(4) 0.074(4) Uani 1 1 d . U . . .
H58A H 0.332772 0.438208 0.730778 0.088 Uiso 1 1 calc R . . . .
H58B H 0.306635 0.541396 0.733041 0.088 Uiso 1 1 calc R . . . .
C59 C 0.3223(5) 0.5264(12) 0.6685(5) 0.086(4) Uani 1 1 d . U . . .
H59A H 0.328986 0.467860 0.649689 0.103 Uiso 1 1 calc R . . . .
H59B H 0.298551 0.563977 0.648035 0.103 Uiso 1 1 calc R . . . .
C60 C 0.3584(6) 0.5983(16) 0.6821(7) 0.136(7) Uani 1 1 d . U . . .
H60A H 0.369849 0.608076 0.654646 0.204 Uiso 1 1 calc GR . . . .
H60B H 0.379330 0.568474 0.708764 0.204 Uiso 1 1 calc GR . . . .
H60C H 0.349472 0.665555 0.691680 0.204 Uiso 1 1 calc GR . . . .
C61 C 0.2518(4) 0.4259(8) 0.7734(3) 0.052(3) Uani 1 1 d . U . . .
H61A H 0.244156 0.380667 0.797274 0.062 Uiso 1 1 calc R . . . .
H61B H 0.278298 0.459290 0.789283 0.062 Uiso 1 1 calc R . . . .
C62 C 0.2202(4) 0.5083(10) 0.7593(4) 0.062(3) Uani 1 1 d . U . . .
H62A H 0.194052 0.477581 0.740600 0.074 Uiso 1 1 calc R . . . .
H62B H 0.229203 0.560344 0.738986 0.074 Uiso 1 1 calc R . . . .
C63 C 0.2139(4) 0.5613(10) 0.8046(4) 0.068(3) Uani 1 1 d . U . . .
H63A H 0.201102 0.511084 0.822176 0.082 Uiso 1 1 calc R . . . .
H63B H 0.240990 0.580926 0.825670 0.082 Uiso 1 1 calc R . . . .
C64 C 0.1867(5) 0.6588(13) 0.7933(6) 0.096(5) Uani 1 1 d . U . . .
H64A H 0.197318 0.705185 0.772577 0.144 Uiso 1 1 calc GR . . . .
H64B H 0.186945 0.694926 0.823166 0.144 Uiso 1 1 calc GR . . . .
H64C H 0.158508 0.638447 0.777101 0.144 Uiso 1 1 calc GR . . . .
C65 C 0.2193(4) 0.3015(9) 0.7082(4) 0.054(3) Uani 1 1 d . U . . .
C66 C 0.1982(4) 0.2438(11) 0.7414(4) 0.076(4) Uani 1 1 d D U . . .
C67 C 0.174(5) 0.183(7) 0.6982(7) 0.51(11) Uiso 0.48(2) 1 d D U P . .
C67' C 0.1656(6) 0.1683(16) 0.7141(8) 0.065(7) Uiso 0.52(2) 1 d D U P . .
C68' C 0.1313(8) 0.222(2) 0.6773(9) 0.082(9) Uiso 0.52(2) 1 d D U P . .
C68 C 0.1709(4) 0.2236(9) 0.6482(4) 0.008(3) Uiso 0.48(2) 1 d D U P . .
C69 C 0.2917(4) 0.2811(8) 0.7557(3) 0.053(3) Uani 1 1 d . U . . .
H69A H 0.280809 0.232382 0.775843 0.064 Uiso 1 1 calc R . . . .
H69B H 0.314800 0.319388 0.776973 0.064 Uiso 1 1 calc R . . . .
C70 C 0.3081(4) 0.2179(10) 0.7199(4) 0.064(3) Uani 1 1 d . U . . .
H70A H 0.285191 0.197180 0.692487 0.077 Uiso 1 1 calc R . . . .
H70B H 0.327593 0.260527 0.707685 0.077 Uiso 1 1 calc R . . . .
C71 C 0.3300(5) 0.1210(12) 0.7451(5) 0.088(4) Uani 1 1 d D U . . .
H71A H 0.311376 0.079953 0.759301 0.106 Uiso 1 1 calc R . . . .
H71B H 0.339626 0.076574 0.722362 0.106 Uiso 1 1 calc R . . . .
C72 C 0.3663(8) 0.163(3) 0.7840(10) 0.245(16) Uani 1 1 d D U . . .
H72A H 0.375969 0.227948 0.773004 0.368 Uiso 1 1 calc GR . . . .
H72B H 0.388584 0.111892 0.790634 0.368 Uiso 1 1 calc GR . . . .
H72C H 0.357593 0.176140 0.813121 0.368 Uiso 1 1 calc GR . . . .
C73 C 0.2885(8) 0.750(2) 0.3739(10) 0.074(7) Uiso 0.5 1 d . . P . .
H73 H 0.276110 0.713588 0.395066 0.088 Uiso 0.5 1 calc R . P . .
C74 C 0.2598(8) 0.6263(19) 0.3244(9) 0.067(6) Uiso 0.5 1 d . . P . .
H74A H 0.262000 0.590085 0.354672 0.101 Uiso 0.5 1 calc GR . P . .
H74B H 0.268446 0.579661 0.302120 0.101 Uiso 0.5 1 calc GR . P . .
H74C H 0.231204 0.647357 0.310578 0.101 Uiso 0.5 1 calc GR . P . .
C75 C 0.3034(7) 0.7634(18) 0.2999(8) 0.057(5) Uiso 0.5 1 d . . P . .
H75A H 0.313815 0.831046 0.313234 0.086 Uiso 0.5 1 calc GR . P . .
H75B H 0.283200 0.773482 0.269090 0.086 Uiso 0.5 1 calc GR . P . .
H75C H 0.326177 0.721023 0.295404 0.086 Uiso 0.5 1 calc GR . P . .

loop_
_atom_site_aniso_label
_atom_site_aniso_U_11
_atom_site_aniso_U_22
_atom_site_aniso_U_33
_atom_site_aniso_U_23
_atom_site_aniso_U_13
_atom_site_aniso_U_12
Mo1 0.0336(4) 0.0290(4) 0.0147(3) -0.0003(2) 0.0064(3) 0.0014(3)
Mo2 0.0282(4) 0.0338(4) 0.0180(3) -0.0013(3) 0.0063(3) 0.0013(3)
Mo3 0.0355(4) 0.0463(5) 0.0159(3) 0.0014(3) 0.0094(3) 0.0030(3)
Mo4 0.0341(4) 0.0474(5) 0.0181(3) 0.0009(3) 0.0029(3) 0.0015(3)
Mo5 0.0274(4) 0.0370(4) 0.0344(4) 0.0009(3) 0.0106(3) 0.0005(3)
Mo6 0.0361(4) 0.0366(4) 0.0209(3) 0.0000(3) 0.0125(3) -0.0003(3)
Al1 0.0129(9) 0.0099(9) 0.0118(9) -0.0009(7) 0.0036(7) -0.0008(7)
O1 0.035(3) 0.027(3) 0.018(3) -0.001(2) 0.012(2) 0.001(2)
O2 0.041(3) 0.033(3) 0.015(2) -0.002(2) 0.007(2) -0.001(2)
O3 0.051(4) 0.035(3) 0.022(3) 0.004(2) 0.009(3) 0.000(3)
O4 0.034(3) 0.034(3) 0.018(3) 0.000(2) -0.001(2) -0.002(2)
O5 0.032(3) 0.026(3) 0.020(3) -0.003(2) 0.002(2) 0.001(2)
O6 0.035(3) 0.025(3) 0.014(2) -0.001(2) 0.006(2) 0.002(2)
O7 0.033(3) 0.031(3) 0.014(2) 0.000(2) 0.006(2) 0.004(2)
O8 0.034(3) 0.039(3) 0.026(3) -0.001(2) 0.003(2) -0.004(3)
O9 0.039(3) 0.036(3) 0.031(3) -0.009(2) 0.016(3) -0.005(3)
O10 0.036(3) 0.035(3) 0.021(3) 0.002(2) 0.012(2) 0.000(2)
O11 0.043(4) 0.064(4) 0.021(3) -0.009(3) 0.014(3) 0.003(3)
O12 0.056(4) 0.055(4) 0.029(3) 0.015(3) 0.013(3) -0.001(3)
O13 0.027(3) 0.030(3) 0.016(2) 0.000(2) 0.006(2) 0.000(2)
O14 0.039(3) 0.050(4) 0.018(3) -0.003(2) 0.005(2) 0.002(3)
O15 0.050(4) 0.051(4) 0.027(3) 0.009(3) 0.008(3) 0.005(3)
O16 0.033(3) 0.028(3) 0.018(3) -0.003(2) 0.004(2) -0.004(2)
O17 0.036(3) 0.038(3) 0.027(3) -0.002(2) 0.005(2) -0.003(3)
O18 0.039(4) 0.073(5) 0.029(3) -0.006(3) 0.002(3) -0.004(3)
O19 0.038(4) 0.059(4) 0.038(4) 0.001(3) 0.005(3) -0.004(3)
O20 0.044(4) 0.050(4) 0.039(3) -0.002(3) 0.017(3) 0.006(3)
O21 0.039(3) 0.035(3) 0.027(3) 0.001(2) 0.011(2) -0.002(3)
O22 0.033(3) 0.026(3) 0.020(3) -0.001(2) 0.006(2) 0.002(2)
O23 0.049(4) 0.049(4) 0.028(3) 0.009(3) 0.015(3) -0.006(3)
O24 0.046(4) 0.050(4) 0.028(3) -0.003(3) 0.019(3) 0.004(3)
O25 0.055(4) 0.031(3) 0.042(4) 0.001(3) 0.014(3) -0.002(3)
O26 0.088(6) 0.039(4) 0.070(5) -0.004(4) 0.030(5) 0.010(4)
O27 0.152(11) 0.061(6) 0.138(10) 0.017(6) 0.034(8) 0.050(7)
O28 0.203(11) 0.199(11) 0.197(11) -0.017(9) 0.019(8) 0.011(8)
O29 0.037(3) 0.029(3) 0.036(3) -0.002(2) 0.013(3) -0.002(2)
O30 0.061(4) 0.032(3) 0.060(4) -0.016(3) 0.028(4) -0.007(3)
O31 0.058(4) 0.042(4) 0.053(4) -0.001(3) 0.007(3) 0.015(3)
O32 0.110(7) 0.070(6) 0.046(5) -0.009(4) -0.017(5) 0.011(5)
N1 0.059(6) 0.049(6) 0.115(10) 0.000(6) -0.001(6) 0.007(5)
N2 0.148(10) 0.147(10) 0.142(10) -0.026(8) 0.002(8) 0.008(8)
N3 0.042(4) 0.033(4) 0.035(4) -0.002(3) 0.000(3) 0.003(3)
N4 0.069(6) 0.048(5) 0.036(5) -0.003(4) -0.010(4) -0.001(4)
N5 0.040(4) 0.051(5) 0.044(4) 0.007(4) 0.019(4) 0.006(4)
N6 0.080(6) 0.058(5) 0.023(4) -0.004(4) 0.022(4) 0.005(5)
C1 0.041(5) 0.028(4) 0.025(4) 0.001(3) 0.009(3) -0.001(3)
C2 0.036(4) 0.026(4) 0.027(4) -0.001(3) 0.010(3) 0.005(3)
C3 0.033(4) 0.035(5) 0.026(4) -0.007(3) 0.009(3) 0.001(3)
C4 0.038(5) 0.041(5) 0.026(4) -0.010(4) 0.001(4) -0.011(4)
C5 0.048(5) 0.039(5) 0.028(4) -0.010(4) 0.006(4) -0.005(4)
C6 0.064(7) 0.036(5) 0.046(6) 0.012(4) 0.012(5) -0.002(5)
C7 0.097(10) 0.050(7) 0.093(10) 0.017(7) 0.038(8) 0.004(7)
C8 0.101(11) 0.051(7) 0.104(11) 0.008(7) 0.039(9) -0.012(7)
C9 0.066(9) 0.070(10) 0.123(14) 0.008(9) 0.021(9) 0.007(7)
C10 0.070(7) 0.091(8) 0.117(9) -0.003(7) -0.002(7) 0.014(6)
C11 0.085(7) 0.072(7) 0.099(8) -0.007(6) -0.001(6) 0.014(6)
C12 0.109(9) 0.106(9) 0.126(10) -0.003(8) 0.002(8) 0.019(8)
C13 0.165(12) 0.158(12) 0.154(12) -0.013(9) 0.030(9) 0.011(9)
C14 0.159(12) 0.151(12) 0.165(12) -0.005(9) 0.024(9) 0.032(9)
C15 0.130(11) 0.147(11) 0.154(11) -0.015(9) 0.031(9) -0.001(9)
C16 0.179(13) 0.170(13) 0.182(13) -0.017(9) 0.033(9) -0.011(9)
C17 0.190(15) 0.209(15) 0.216(15) -0.014(10) 0.043(10) 0.007(9)
C18 0.105(9) 0.115(9) 0.133(10) 0.000(8) 0.008(8) -0.004(8)
C19 0.036(4) 0.032(4) 0.023(4) -0.003(3) 0.008(3) -0.001(3)
C20 0.040(5) 0.028(4) 0.031(4) -0.003(3) 0.014(4) -0.001(4)
C21 0.036(4) 0.024(4) 0.025(4) 0.005(3) 0.009(3) 0.001(3)
C22 0.032(4) 0.029(4) 0.022(4) -0.001(3) 0.006(3) -0.002(3)
C23 0.036(4) 0.026(4) 0.035(4) -0.004(3) 0.013(4) -0.001(3)
C24 0.042(5) 0.038(5) 0.026(4) -0.001(4) 0.006(4) -0.001(4)
C25 0.046(5) 0.042(5) 0.041(5) -0.007(4) 0.015(4) -0.009(4)
C26 0.042(5) 0.032(5) 0.041(5) 0.000(4) 0.013(4) -0.005(4)
C27 0.035(5) 0.029(5) 0.044(5) -0.002(4) 0.011(4) -0.002(4)
C28 0.045(5) 0.038(5) 0.033(5) -0.004(4) 0.002(4) 0.001(4)
C29 0.054(6) 0.043(6) 0.039(5) -0.001(4) 0.002(4) 0.003(5)
C30 0.084(8) 0.041(6) 0.040(6) 0.001(4) 0.000(5) 0.020(5)
C31 0.114(12) 0.069(8) 0.051(7) 0.009(6) -0.007(7) 0.043(8)
C32 0.131(13) 0.063(8) 0.049(7) -0.002(6) 0.026(8) -0.001(8)
C33 0.056(7) 0.049(6) 0.065(7) -0.017(6) -0.014(6) -0.007(5)
C34 0.065(8) 0.101(11) 0.083(10) -0.023(8) -0.016(7) -0.011(8)
C35 0.138(14) 0.053(8) 0.067(9) -0.003(6) -0.017(9) -0.013(8)
C36 0.063(7) 0.035(5) 0.044(6) 0.009(4) -0.005(5) -0.010(5)
C41 0.077(9) 0.081(9) 0.058(7) 0.005(6) 0.016(6) -0.008(7)
C42 0.072(9) 0.118(12) 0.056(8) 0.015(8) 0.027(7) 0.007(8)
C43 0.086(10) 0.095(11) 0.071(9) -0.006(8) 0.013(7) -0.035(8)
C44 0.135(14) 0.118(13) 0.056(8) -0.015(8) 0.021(9) -0.071(11)
C45 0.084(9) 0.072(9) 0.067(8) 0.004(7) 0.011(7) -0.010(7)
C46 0.069(9) 0.070(9) 0.113(12) -0.005(9) -0.013(8) -0.013(7)
C47 0.138(15) 0.046(8) 0.156(17) -0.049(10) 0.034(13) -0.015(9)
C48 0.127(18) 0.14(2) 0.24(3) -0.08(2) -0.053(18) -0.007(15)
C49 0.079(9) 0.068(9) 0.098(11) 0.000(8) 0.030(8) 0.007(7)
C50 0.083(10) 0.114(12) 0.064(8) 0.031(8) 0.021(7) 0.009(9)
C51 0.115(9) 0.118(9) 0.092(8) 0.029(7) 0.021(7) 0.028(7)
C52 0.152(12) 0.170(12) 0.153(12) 0.007(9) 0.041(9) 0.031(9)
C53 0.065(6) 0.055(6) 0.083(7) 0.005(5) 0.037(5) 0.002(5)
C54 0.101(8) 0.090(8) 0.082(8) 0.001(7) 0.016(6) -0.011(7)
C55 0.073(7) 0.056(6) 0.078(7) -0.019(5) 0.019(6) 0.009(5)
C56 0.158(11) 0.138(11) 0.130(10) 0.001(8) 0.043(8) 0.000(8)
C57 0.072(6) 0.050(5) 0.032(4) -0.006(4) 0.022(4) -0.009(5)
C58 0.088(7) 0.082(7) 0.059(6) -0.015(5) 0.036(6) -0.018(6)
C59 0.104(8) 0.095(8) 0.071(7) -0.014(6) 0.045(6) -0.028(7)
C60 0.147(10) 0.141(11) 0.129(10) -0.012(8) 0.052(8) -0.035(8)
C61 0.075(6) 0.058(6) 0.024(4) -0.011(4) 0.016(4) 0.004(5)
C62 0.082(7) 0.069(6) 0.040(5) -0.004(5) 0.024(5) 0.007(5)
C63 0.078(7) 0.077(7) 0.053(6) -0.012(5) 0.024(5) 0.008(6)
C64 0.101(8) 0.101(8) 0.090(8) -0.015(7) 0.031(7) 0.016(7)
C65 0.071(6) 0.062(6) 0.033(5) -0.004(4) 0.019(4) -0.012(5)
C66 0.091(7) 0.090(7) 0.054(6) 0.003(5) 0.031(6) -0.017(6)
C69 0.074(6) 0.055(5) 0.032(4) -0.002(4) 0.014(4) 0.013(5)
C70 0.082(7) 0.070(6) 0.043(5) -0.005(5) 0.020(5) 0.024(5)
C71 0.110(8) 0.092(8) 0.068(7) -0.005(6) 0.033(6) 0.033(7)
C72 0.246(18) 0.247(18) 0.246(18) -0.001(10) 0.069(10) -0.001(10)

loop_
_atom_type_symbol
_atom_type_description
_atom_type_scat_dispersion_real
_atom_type_scat_dispersion_imag
_atom_type_scat_source
Mo Mo -1.6832 0.6857 'International Tables Vol C Tables 4.2.6.8 and 6.1.1.4'
Al Al 0.0645 0.0514 'International Tables Vol C Tables 4.2.6.8 and 6.1.1.4'
O O 0.0106 0.0060 'International Tables Vol C Tables 4.2.6.8 and 6.1.1.4'
N N 0.0061 0.0033 'International Tables Vol C Tables 4.2.6.8 and 6.1.1.4'
C C 0.0033 0.0016 'International Tables Vol C Tables 4.2.6.8 and 6.1.1.4'
H H 0.0000 0.0000 'International Tables Vol C Tables 4.2.6.8 and 6.1.1.4'

loop_
_exptl_crystal_face_index_h
_exptl_crystal_face_index_k
_exptl_crystal_face_index_l
_exptl_crystal_face_perp_dist
0 0 -1 0.0791
-5 5 -2 0.0600
5 0 -2 0.0577
-1 0 0 0.0191
1 0 0 0.0246
-3 1 5 0.0968
-3 -5 5 0.0823

loop_
_geom_angle_atom_site_label_1
_geom_angle_atom_site_label_2
_geom_angle_atom_site_label_3
_geom_angle
_geom_angle_site_symmetry_1
_geom_angle_site_symmetry_3
_geom_angle_publ_flag
O2 Mo1 O1 72.1(2) . . ?
O2 Mo1 O5 147.8(2) . . ?
O2 Mo1 O6 81.5(2) . . ?
O3 Mo1 O1 95.2(2) . . ?
O3 Mo1 O2 102.0(3) . . ?
O3 Mo1 O5 97.0(2) . . ?
O3 Mo1 O6 160.8(2) . . ?
O4 Mo1 O1 158.6(2) . . ?
O4 Mo1 O2 97.7(3) . . ?
O4 Mo1 O3 105.5(3) . . ?
O4 Mo1 O5 102.0(2) . . ?
O4 Mo1 O6 92.6(2) . . ?
O5 Mo1 O1 80.53(19) . . ?
O5 Mo1 O6 72.5(2) . . ?
O6 Mo1 O1 67.65(18) . . ?
O5 Mo2 O6 72.4(2) . . ?
O5 Mo2 O7 81.2(2) . . ?
O5 Mo2 O10 146.7(2) . . ?
O6 Mo2 O7 66.75(17) . . ?
O8 Mo2 O5 102.2(2) . . ?
O8 Mo2 O6 95.0(2) . . ?
O8 Mo2 O7 159.8(2) . . ?
O8 Mo2 O9 105.6(3) . . ?
O8 Mo2 O10 97.6(3) . . ?
O9 Mo2 O5 99.1(2) . . ?
O9 Mo2 O6 159.1(2) . . ?
O9 Mo2 O7 93.4(2) . . ?
O9 Mo2 O10 101.1(3) . . ?
O10 Mo2 O6 79.5(2) . . ?
O10 Mo2 O7 71.4(2) . . ?
O7 Mo3 O13 67.12(17) . . ?
O10 Mo3 O7 72.5(2) . . ?
O10 Mo3 O13 81.0(2) . . ?
O10 Mo3 O14 146.9(2) . . ?
O11 Mo3 O7 94.0(2) . . ?
O11 Mo3 O10 101.5(3) . . ?
O11 Mo3 O13 159.5(3) . . ?
O11 Mo3 O14 98.0(3) . . ?
O12 Mo3 O7 159.3(3) . . ?
O12 Mo3 O10 98.8(3) . . ?
O12 Mo3 O11 106.3(3) . . ?
O12 Mo3 O13 93.2(3) . . ?
O12 Mo3 O14 101.1(3) . . ?
O14 Mo3 O7 79.7(2) . . ?
O14 Mo3 O13 71.8(2) . . ?
O14 Mo4 O13 71.8(2) . . ?
O14 Mo4 O16 81.7(2) . . ?
O14 Mo4 O17 147.1(2) . . ?
O15 Mo4 O13 95.6(3) . . ?
O15 Mo4 O14 102.0(3) . . ?
O15 Mo4 O16 160.4(3) . . ?
O15 Mo4 O17 97.1(3) . . ?
O16 Mo4 O13 66.99(17) . . ?
O17 Mo4 O13 79.9(2) . . ?
O17 Mo4 O16 71.8(2) . . ?
O18 Mo4 O13 158.2(3) . . ?
O18 Mo4 O14 98.8(3) . . ?
O18 Mo4 O15 105.7(3) . . ?
O18 Mo4 O16 92.6(3) . . ?
O18 Mo4 O17 101.4(3) . . ?
O16 Mo5 O22 66.77(17) . . ?
O17 Mo5 O16 72.7(2) . . ?
O17 Mo5 O21 147.0(2) . . ?
O17 Mo5 O22 81.2(2) . . ?
O19 Mo5 O16 94.9(3) . . ?
O19 Mo5 O17 101.6(3) . . ?
O19 Mo5 O20 106.4(3) . . ?
O19 Mo5 O21 98.4(3) . . ?
O19 Mo5 O22 160.1(3) . . ?
O20 Mo5 O16 158.2(3) . . ?
O20 Mo5 O17 98.4(3) . . ?
O20 Mo5 O21 100.8(3) . . ?
O20 Mo5 O22 92.5(3) . . ?
O21 Mo5 O16 79.6(2) . . ?
O21 Mo5 O22 71.4(2) . . ?
O2 Mo6 O1 71.9(2) . . ?
O2 Mo6 O22 79.3(2) . . ?
O21 Mo6 O1 80.8(2) . . ?
O21 Mo6 O2 146.6(2) . . ?
O21 Mo6 O22 72.4(2) . . ?
O22 Mo6 O1 67.26(18) . . ?
O23 Mo6 O1 94.5(2) . . ?
O23 Mo6 O2 101.1(3) . . ?
O23 Mo6 O21 99.9(3) . . ?
O23 Mo6 O22 160.9(2) . . ?
O23 Mo6 O24 105.5(3) . . ?
O24 Mo6 O1 159.1(2) . . ?
O24 Mo6 O2 98.1(3) . . ?
O24 Mo6 O21 100.9(3) . . ?
O24 Mo6 O22 93.2(2) . . ?
O1 Al1 O6 86.1(2) . . ?
O7 Al1 O1 92.3(2) . . ?
O7 Al1 O6 87.3(2) . . ?
O7 Al1 O22 178.4(2) . . ?
O13 Al1 O1 178.6(2) . . ?
O13 Al1 O6 92.7(2) . . ?
O13 Al1 O7 88.5(2) . . ?
O13 Al1 O16 88.4(2) . . ?
O13 Al1 O22 92.8(2) . . ?
O16 Al1 O1 92.7(2) . . ?
O16 Al1 O6 178.3(2) . . ?
O16 Al1 O7 94.0(2) . . ?
O16 Al1 O22 86.9(2) . . ?
O22 Al1 O1 86.4(2) . . ?
O22 Al1 O6 91.8(2) . . ?
Mo1 O1 Mo6 90.01(17) . . ?
Al1 O1 Mo1 103.1(2) . . ?
Al1 O1 Mo6 102.8(2) . . ?
C2 O1 Mo1 118.2(4) . . ?
C2 O1 Mo6 120.0(4) . . ?
C2 O1 Al1 118.1(4) . . ?
Mo6 O2 Mo1 119.8(3) . . ?
Mo2 O5 Mo1 119.0(3) . . ?
Mo1 O6 Mo2 90.18(18) . . ?
Al1 O6 Mo1 103.1(2) . . ?
Al1 O6 Mo2 102.7(2) . . ?
C19 O6 Mo1 120.6(4) . . ?
C19 O6 Mo2 117.1(4) . . ?
C19 O6 Al1 118.3(4) . . ?
Mo3 O7 Mo2 89.50(18) . . ?
Al1 O7 Mo2 103.2(2) . . ?
Al1 O7 Mo3 102.5(2) . . ?
C3 O7 Mo2 119.7(4) . . ?
C3 O7 Mo3 117.6(4) . . ?
C3 O7 Al1 119.2(5) . . ?
Mo3 O10 Mo2 119.9(3) . . ?
Mo3 O13 Mo4 89.57(17) . . ?
Al1 O13 Mo3 101.8(2) . . ?
Al1 O13 Mo4 101.8(2) . . ?
C21 O13 Mo3 120.6(4) . . ?
C21 O13 Mo4 118.3(4) . . ?
C21 O13 Al1 119.4(4) . . ?
Mo4 O14 Mo3 120.9(3) . . ?
Mo5 O16 Mo4 90.57(19) . . ?
Al1 O16 Mo4 102.7(2) . . ?
Al1 O16 Mo5 104.8(2) . . ?
C4 O16 Mo4 119.0(4) . . ?
C4 O16 Mo5 118.0(5) . . ?
C4 O16 Al1 117.5(5) . . ?
Mo5 O17 Mo4 118.3(3) . . ?
Mo6 O21 Mo5 120.1(3) . . ?
Mo6 O22 Mo5 89.53(18) . . ?
Al1 O22 Mo5 101.6(2) . . ?
Al1 O22 Mo6 103.4(2) . . ?
C20 O22 Mo5 121.2(5) . . ?
C20 O22 Mo6 117.5(4) . . ?
C20 O22 Al1 118.6(5) . . ?
C6 O25 C5 113.9(7) . . ?
C24 O29 C23 114.7(6) . . ?
C9 N1 C10 119.6(12) . . ?
O28 N2 C12 109(2) . . ?
O28 N2 C15 118(2) . . ?
C15 N2 C12 130(2) . . ?
C27 N3 C28 121.3(8) . . ?
O32 N4 C30 115.7(9) . . ?
O32 N4 C33 115.8(9) . . ?
C33 N4 C30 124.0(9) . . ?
C41 N5 C45 109.5(9) . . ?
C41 N5 C49 106.8(9) . . ?
C41 N5 C53 112.6(9) . . ?
C45 N5 C49 109.3(9) . . ?
C53 N5 C45 111.2(9) . . ?
C53 N5 C49 107.1(8) . . ?
C61 N6 C57 111.5(8) . . ?
C65 N6 C57 106.7(7) . . ?
C65 N6 C61 111.3(8) . . ?
C69 N6 C57 110.3(8) . . ?
C69 N6 C61 106.7(7) . . ?
C69 N6 C65 110.4(9) . . ?
C73 N7 C74 113(2) . . ?
C73 N7 C75 119(2) . . ?
C74 N7 C75 128.6(19) . . ?
C2 C1 C4 110.7(7) . . ?
C3 C1 C2 111.7(7) . . ?
C3 C1 C4 110.6(7) . . ?
C3 C1 C5 105.0(7) . . ?
C5 C1 C2 109.1(7) . . ?
C5 C1 C4 109.7(7) . . ?
O1 C2 C1 111.9(6) . . ?
O7 C3 C1 112.3(6) . . ?
O16 C4 C1 113.7(6) . . ?
O25 C5 C1 109.8(7) . . ?
O25 C6 C7 111.7(10) . . ?
O26 C6 O25 123.7(10) . . ?
O26 C6 C7 124.6(10) . . ?
C6 C7 C8 110.3(11) . . ?
C9 C8 C7 113.2(12) . . ?
O27 C9 N1 126.8(17) . . ?
O27 C9 C8 120.1(15) . . ?
N1 C9 C8 113.0(13) . . ?
N1 C10 C11 113.9(13) . . ?
N1 C10 C18 106.4(14) . . ?
C11 C10 C18 110.9(16) . . ?
C10 C11 C12 112.9(15) . . ?
N2 C12 C14 106.1(17) . . ?
C11 C12 N2 106.5(17) . . ?
C11 C12 C14 107.7(17) . . ?
C13 C12 N2 114(2) . . ?
C13 C12 C11 110.7(18) . . ?
C13 C12 C14 111(2) . . ?
N2 C15 C16 108(2) . . ?
N2 C15 C17 110(2) . . ?
N2 C15 C18 107(2) . . ?
C17 C15 C16 108(2) . . ?
C17 C15 C18 114(2) . . ?
C18 C15 C16 109(2) . . ?
C15 C18 C10 112.6(18) . . ?
O6 C19 C22 112.5(6) . . ?
O22 C20 C22 112.0(6) . . ?
O13 C21 C22 112.1(6) . . ?
C19 C22 C20 111.5(7) . . ?
C21 C22 C19 111.2(6) . . ?
C21 C22 C20 111.2(7) . . ?
C23 C22 C19 109.0(7) . . ?
C23 C22 C20 103.6(6) . . ?
C23 C22 C21 110.2(6) . . ?
O29 C23 C22 109.8(6) . . ?
O29 C24 C25 112.0(7) . . ?
O30 C24 O29 122.9(8) . . ?
O30 C24 C25 125.1(8) . . ?
C24 C25 C26 112.9(8) . . ?
C27 C26 C25 111.6(7) . . ?
O31 C27 N3 122.0(9) . . ?
O31 C27 C26 121.6(8) . . ?
N3 C27 C26 116.4(8) . . ?
N3 C28 C29 111.6(8) . . ?
N3 C28 C36 109.8(7) . . ?
C29 C28 C36 108.8(8) . . ?
C28 C29 C30 113.9(9) . . ?
N4 C30 C29 109.1(8) . . ?
N4 C30 C31 110.8(10) . . ?
N4 C30 C32 107.9(9) . . ?
C29 C30 C31 109.7(9) . . ?
C32 C30 C29 110.8(10) . . ?
C32 C30 C31 108.5(10) . . ?
N4 C33 C34 110.3(10) . . ?
N4 C33 C35 107.0(11) . . ?
N4 C33 C36 109.9(8) . . ?
C34 C33 C35 109.9(11) . . ?
C36 C33 C34 110.7(10) . . ?
C36 C33 C35 109.0(10) . . ?
C28 C36 C33 113.5(8) . . ?
C42 C41 N5 116.7(11) . . ?
C41 C42 C43 115.2(12) . . ?
C44 C43 C42 116.2(13) . . ?
C46 C45 N5 120.9(12) . . ?
C47 C46 C45 117.0(15) . . ?
C46 C47 C48 116.5(19) . . ?
C50 C49 N5 116.9(10) . . ?
C49 C50 C51 110.1(12) . . ?
C52 C51 C50 126.1(19) . . ?
C54 C53 N5 119.5(12) . . ?
C53 C54 C55 111.7(12) . . ?
C56 C55 C54 123.6(14) . . ?
C58 C57 N6 116.0(9) . . ?
C57 C58 C59 108.5(10) . . ?
C60 C59 C58 112.0(13) . . ?
C62 C61 N6 116.1(8) . . ?
C61 C62 C63 109.4(9) . . ?
C64 C63 C62 112.9(11) . . ?
N6 C65 C66 114.8(9) . . ?
C67 C66 C65 88(3) . . ?
C67 C66 C67' 24(3) . . ?
C67' C66 C65 112.0(13) . . ?
C67' C67 C66 79(3) . . ?
C67' C67 C68' 79(10) . . ?
C67' C67 C68 149(10) . . ?
C68' C67 C66 114(10) . . ?
C68' C67 C68 71(5) . . ?
C68 C67 C66 120(2) . . ?
C67 C67' C66 77(3) . . ?
C67 C67' C68' 76(10) . . ?
C68' C67' C66 112.6(18) . . ?
C67 C68' C67' 24(2) . . ?
C67 C68' C68 55(2) . . ?
C67' C68' C68 78.9(16) . . ?
C67 C68 C68' 54(7) . . ?
N6 C69 C70 114.6(8) . . ?
C71 C70 C69 108.9(9) . . ?
C72 C71 C70 104.8(17) . . ?
N7 C73 O33 125(3) . . ?

loop_
_geom_bond_atom_site_label_1
_geom_bond_atom_site_label_2
_geom_bond_distance
_geom_bond_site_symmetry_2
_geom_bond_publ_flag
Mo1 O1 2.350(5) . ?
Mo1 O2 1.926(6) . ?
Mo1 O3 1.698(6) . ?
Mo1 O4 1.689(5) . ?
Mo1 O5 1.944(5) . ?
Mo1 O6 2.345(5) . ?
Mo2 O5 1.926(5) . ?
Mo2 O6 2.362(5) . ?
Mo2 O7 2.388(5) . ?
Mo2 O8 1.702(6) . ?
Mo2 O9 1.711(5) . ?
Mo2 O10 1.929(5) . ?
Mo3 O7 2.347(5) . ?
Mo3 O10 1.921(5) . ?
Mo3 O11 1.714(6) . ?
Mo3 O12 1.706(6) . ?
Mo3 O13 2.371(5) . ?
Mo3 O14 1.925(6) . ?
Mo4 O13 2.374(5) . ?
Mo4 O14 1.917(6) . ?
Mo4 O15 1.700(6) . ?
Mo4 O16 2.347(5) . ?
Mo4 O17 1.948(6) . ?
Mo4 O18 1.697(6) . ?
Mo5 O16 2.327(5) . ?
Mo5 O17 1.920(6) . ?
Mo5 O19 1.697(6) . ?
Mo5 O20 1.715(6) . ?
Mo5 O21 1.934(6) . ?
Mo5 O22 2.385(5) . ?
Mo6 O1 2.360(5) . ?
Mo6 O2 1.924(6) . ?
Mo6 O21 1.917(6) . ?
Mo6 O22 2.354(5) . ?
Mo6 O23 1.702(6) . ?
Mo6 O24 1.719(6) . ?
Al1 O1 1.912(5) . ?
Al1 O6 1.915(5) . ?
Al1 O7 1.871(5) . ?
Al1 O13 1.866(5) . ?
Al1 O16 1.870(5) . ?
Al1 O22 1.902(5) . ?
O1 C2 1.452(9) . ?
O6 C19 1.436(9) . ?
O7 C3 1.435(10) . ?
O13 C21 1.444(9) . ?
O16 C4 1.445(10) . ?
O22 C20 1.449(9) . ?
O25 C5 1.442(11) . ?
O25 C6 1.334(12) . ?
O26 C6 1.207(12) . ?
O27 C9 1.228(16) . ?
O28 N2 1.33(2) . ?
O29 C23 1.456(9) . ?
O29 C24 1.338(10) . ?
O30 C24 1.211(10) . ?
O31 C27 1.249(11) . ?
O32 N4 1.290(11) . ?
O33 C73 1.31(3) . ?
N1 C9 1.324(18) . ?
N1 C10 1.457(19) . ?
N2 C12 1.56(3) . ?
N2 C15 1.44(3) . ?
N3 C27 1.322(11) . ?
N3 C28 1.456(11) . ?
N4 C30 1.495(14) . ?
N4 C33 1.493(15) . ?
N5 C41 1.499(14) . ?
N5 C45 1.508(15) . ?
N5 C49 1.579(13) . ?
N5 C53 1.503(13) . ?
N6 C57 1.524(12) . ?
N6 C61 1.518(11) . ?
N6 C65 1.512(14) . ?
N6 C69 1.512(13) . ?
N7 C73 1.28(3) . ?
N7 C74 1.36(3) . ?
N7 C75 1.43(3) . ?
C1 C2 1.533(11) . ?
C1 C3 1.524(11) . ?
C1 C4 1.538(12) . ?
C1 C5 1.529(12) . ?
C6 C7 1.493(16) . ?
C7 C8 1.526(18) . ?
C8 C9 1.52(2) . ?
C10 C11 1.46(2) . ?
C10 C18 1.54(2) . ?
C11 C12 1.53(2) . ?
C12 C13 1.47(3) . ?
C12 C14 1.57(3) . ?
C15 C16 1.54(3) . ?
C15 C17 1.48(3) . ?
C15 C18 1.50(3) . ?
C19 C22 1.532(11) . ?
C20 C22 1.537(11) . ?
C21 C22 1.531(10) . ?
C22 C23 1.521(11) . ?
C24 C25 1.510(12) . ?
C25 C26 1.527(12) . ?
C26 C27 1.509(12) . ?
C28 C29 1.502(13) . ?
C28 C36 1.512(13) . ?
C29 C30 1.537(13) . ?
C30 C31 1.538(16) . ?
C30 C32 1.498(18) . ?
C33 C34 1.538(13) . ?
C33 C35 1.554(17) . ?
C33 C36 1.537(14) . ?
C41 C42 1.423(17) . ?
C42 C43 1.529(18) . ?
C43 C44 1.445(19) . ?
C45 C46 1.472(17) . ?
C46 C47 1.42(2) . ?
C47 C48 1.46(3) . ?
C49 C50 1.476(18) . ?
C50 C51 1.481(19) . ?
C51 C52 1.41(3) . ?
C53 C54 1.411(18) . ?
C54 C55 1.573(19) . ?
C55 C56 1.40(2) . ?
C57 C58 1.522(16) . ?
C58 C59 1.525(17) . ?
C59 C60 1.50(2) . ?
C61 C62 1.483(15) . ?
C62 C63 1.545(14) . ?
C63 C64 1.539(18) . ?
C65 C66 1.531(15) . ?
C66 C67 1.52(2) . ?
C66 C67' 1.525(16) . ?
C67 C67' 0.64(9) . ?
C67 C68' 1.51(16) . ?
C67 C68 1.51(2) . ?
C67' C68' 1.522(18) . ?
C68' C68 1.75(3) . ?
C69 C70 1.533(14) . ?
C70 C71 1.532(17) . ?
C71 C72 1.530(18) . ?

loop_
_platon_squeeze_void_nr
_platon_squeeze_void_average_x
_platon_squeeze_void_average_y
_platon_squeeze_void_average_z
_platon_squeeze_void_volume
_platon_squeeze_void_count_electrons
_platon_squeeze_void_content
1 0.000 -0.008 -0.015 3501 754 ' '
2 0.600 0.357 0.081 12 0 ' '
3 0.531 0.142 0.147 11 -2 ' '
4 0.557 0.301 0.184 8 -1 ' '
5 0.410 0.085 0.235 17 -1 ' '
6 0.590 0.585 0.265 17 -1 ' '
7 0.443 0.800 0.316 8 -1 ' '
8 0.469 0.641 0.353 11 -2 ' '
9 0.400 0.857 0.419 12 0 ' '
10 0.600 0.143 0.581 12 0 ' '
11 0.531 0.358 0.647 11 -1 ' '
12 0.557 0.199 0.684 8 -1 ' '
13 0.410 0.415 0.735 17 -1 ' '
14 0.590 0.915 0.765 18 -1 ' '
15 0.443 0.700 0.816 9 -1 ' '
16 0.469 0.859 0.853 11 -2 ' '
17 0.400 0.643 0.919 12 0 ' '

loop_
_exptl_oxdiff_crystal_face_indexfrac_h
_exptl_oxdiff_crystal_face_indexfrac_k
_exptl_oxdiff_crystal_face_indexfrac_l
_exptl_oxdiff_crystal_face_x
_exptl_oxdiff_crystal_face_y
_exptl_oxdiff_crystal_face_z
0.0001 -0.0000 -1.0000 -0.0117 0.0183 0.0132
-4.9998 5.0000 -2.0001 -0.1039 0.1955 -0.2103
5.0001 0.0000 -2.0000 -0.0859 -0.0518 0.0385
-1.0000 -0.0000 -0.0000 0.0125 0.0177 -0.0024
1.0000 0.0000 0.0000 -0.0125 -0.0177 0.0024
-3.0002 1.0000 5.0000 0.0672 -0.0242 -0.1180
-3.0003 -5.0000 5.0000 0.2389 -0.1089 0.1514
